data_7004913
loop_
_publ_author_name
'Levason, William'
'Nirwan, Manisha'
'Ratnani, Raju'
'Reid, Gillian'
'Tsoureas, Nikolaos'
'Webster, Michael'

_publ_section_title
;
 Transition metal complexes with wide-angle dithio-, diseleno- and
 ditelluroethers: properties and structural systematics.
;
_journal_issue 4
_journal_name_full 'Dalton transactions (Cambridge, England : 2003)'
_journal_page_first 439
_journal_page_last 448
_journal_paper_doi 10.1039/b613501c
_journal_year 2007
_chemical_formula_moiety 'C20 H28 Pd S4 2+, 2(F6 P 1-)'
_chemical_formula_sum 'C20 H28 F12 P2 Pd S4'
_chemical_formula_weight 793.00
_chemical_name_common
;Bis(1,2-bis(methylthiomethyl)benzene)palladium(ii)
hexafluorophosphate(V)
;
_chemical_name_systematic
;
Bis(1,2-bis(methylthiomethyl)benzene)palladium(II) hexafluorophosphate(V)
;
_space_group_IT_number 14
_symmetry_cell_setting monoclinic
_symmetry_Int_Tables_number 14
_symmetry_space_group_name_Hall '-P 2yn'
_symmetry_space_group_name_H-M 'P 1 21/n 1'
_atom_sites_solution_hydrogens geom
_atom_sites_solution_primary direct
_atom_sites_solution_secondary difmap
_audit_creation_date 2005-12-28
_audit_creation_method 'SHELXL-97 + hand edit'
_cell_angle_alpha 90.00
_cell_angle_beta 109.356(10)
_cell_angle_gamma 90.00
_cell_formula_units_Z 4
_cell_length_a 15.614(2)
_cell_length_b 9.1855(15)
_cell_length_c 20.982(3)
_cell_measurement_reflns_used 5982
_cell_measurement_temperature 120(2)
_cell_measurement_theta_max 27.48
_cell_measurement_theta_min 2.91
_cell_volume 2839.2(7)
_computing_structure_refinement 'SHELXL-97 (Sheldrick, 1997)'
_computing_structure_solution 'SHELXS-97 (Sheldrick, 1997)'
_diffrn_ambient_temperature 120(2)
_diffrn_measured_fraction_theta_full 0.990
_diffrn_measured_fraction_theta_max 0.990
_diffrn_measurement_device_type 'area detector, Nonius Kappa ccd'
_diffrn_measurement_method '\f and \w scans'
_diffrn_radiation_monochromator graphite
_diffrn_radiation_source 'Nonius rotating anode'
_diffrn_radiation_type MoK\a
_diffrn_radiation_wavelength 0.71073
_diffrn_reflns_av_R_equivalents 0.0357
_diffrn_reflns_av_sigmaI/netI 0.0318
_diffrn_reflns_limit_h_max 20
_diffrn_reflns_limit_h_min -20
_diffrn_reflns_limit_k_max 11
_diffrn_reflns_limit_k_min -11
_diffrn_reflns_limit_l_max 26
_diffrn_reflns_limit_l_min -27
_diffrn_reflns_number 29669
_diffrn_reflns_theta_full 27.52
_diffrn_reflns_theta_max 27.52
_diffrn_reflns_theta_min 2.97
_diffrn_standards_decay_% 0
_diffrn_standards_number 0
_exptl_absorpt_coefficient_mu 1.151
_exptl_absorpt_correction_T_max 1.0000
_exptl_absorpt_correction_T_min 0.7260
_exptl_absorpt_correction_type multi-scan
_exptl_absorpt_process_details 'G.M. Sheldrick, (2003). SADABS. Version 2.10. Bruker AXS Inc.'
_exptl_crystal_colour yellow
_exptl_crystal_density_diffrn 1.855
_exptl_crystal_density_method 'not measured'
_exptl_crystal_description block
_exptl_crystal_F_000 1584
_exptl_crystal_size_max 0.40
_exptl_crystal_size_mid 0.40
_exptl_crystal_size_min 0.10
_refine_diff_density_max 1.667
_refine_diff_density_min -1.007
_refine_diff_density_rms 0.149
_refine_ls_extinction_method none
_refine_ls_goodness_of_fit_ref 1.122
_refine_ls_hydrogen_treatment noref
_refine_ls_matrix_type full
_refine_ls_number_parameters 352
_refine_ls_number_reflns 6458
_refine_ls_number_restraints 0
_refine_ls_restrained_S_all 1.122
_refine_ls_R_factor_all 0.0665
_refine_ls_R_factor_gt 0.0574
_refine_ls_shift/su_max 0.001
_refine_ls_shift/su_mean 0.000
_refine_ls_structure_factor_coef Fsqd
_refine_ls_weighting_details 'w=1/[\s^2^(Fo^2^)+(0.0453P)^2^+25.5697P] where P=(Fo^2^+2Fc^2^)/3'
_refine_ls_weighting_scheme calc
_refine_ls_wR_factor_gt 0.1469
_refine_ls_wR_factor_ref 0.1521
_reflns_number_gt 5524
_reflns_number_total 6458
_reflns_threshold_expression I>2sigma(I)
_cod_data_source_file b613501c.txt
_cod_data_source_block 05mfd035
_cod_original_cell_volume 2839.3(7)
_cod_original_sg_symbol_H-M 'P 21/n'
_cod_database_code 7004913

loop_
_symmetry_equiv_pos_as_xyz
'x, y, z'
'-x+1/2, y+1/2, -z+1/2'
'-x, -y, -z'
'x-1/2, -y-1/2, z-1/2'

loop_
_atom_site_label
_atom_site_type_symbol
_atom_site_fract_x
_atom_site_fract_y
_atom_site_fract_z
_atom_site_U_iso_or_equiv
_atom_site_adp_type
_atom_site_occupancy
_atom_site_symmetry_multiplicity
_atom_site_calc_flag
_atom_site_refinement_flags
_atom_site_disorder_assembly
_atom_site_disorder_group
Pd1 Pd 0.49945(2) 0.03811(4) 0.248789(18) 0.01447(12) Uani 1 1 d . . .
S1 S 0.53157(8) 0.21815(14) 0.18143(6) 0.0187(3) Uani 1 1 d . . .
S2 S 0.35086(8) -0.02708(14) 0.18493(6) 0.0186(3) Uani 1 1 d . . .
S3 S 0.46616(8) -0.13799(14) 0.31720(6) 0.0185(3) Uani 1 1 d . . .
S4 S 0.64970(8) 0.09900(14) 0.31085(6) 0.0195(3) Uani 1 1 d . . .
C1 C 0.5149(5) 0.3853(6) 0.2198(3) 0.0317(13) Uani 1 1 d . . .
H1A H 0.5535 0.3862 0.2674 0.047 Uiso 1 1 calc R . .
H1B H 0.4511 0.3937 0.2167 0.047 Uiso 1 1 calc R . .
H1C H 0.5312 0.4674 0.1963 0.047 Uiso 1 1 calc R . .
C2 C 0.4544(3) 0.2407(6) 0.0949(3) 0.0213(10) Uani 1 1 d . . .
H2A H 0.4815 0.3125 0.0720 0.026 Uiso 1 1 calc R . .
H2B H 0.4507 0.1467 0.0711 0.026 Uiso 1 1 calc R . .
C3 C 0.3601(3) 0.2889(6) 0.0868(2) 0.0184(10) Uani 1 1 d . . .
C4 C 0.3397(4) 0.4367(6) 0.0782(3) 0.0256(11) Uani 1 1 d . . .
H4 H 0.3859 0.5041 0.0783 0.031 Uiso 1 1 calc R . .
C5 C 0.2526(4) 0.4867(7) 0.0696(3) 0.0313(13) Uani 1 1 d . . .
H5 H 0.2398 0.5881 0.0656 0.038 Uiso 1 1 calc R . .
C6 C 0.1842(4) 0.3870(7) 0.0667(3) 0.0333(14) Uani 1 1 d . . .
H6 H 0.1242 0.4203 0.0596 0.040 Uiso 1 1 calc R . .
C7 C 0.2033(4) 0.2405(7) 0.0740(3) 0.0288(12) Uani 1 1 d . . .
H7 H 0.1559 0.1733 0.0710 0.035 Uiso 1 1 calc R . .
C8 C 0.2916(3) 0.1891(6) 0.0856(2) 0.0205(10) Uani 1 1 d . . .
C9 C 0.3098(4) 0.0290(6) 0.0966(3) 0.0225(11) Uani 1 1 d . . .
H9A H 0.3552 0.0003 0.0753 0.027 Uiso 1 1 calc R . .
H9B H 0.2530 -0.0247 0.0732 0.027 Uiso 1 1 calc R . .
C10 C 0.2778(4) 0.0731(7) 0.2204(3) 0.0287(12) Uani 1 1 d . . .
H10A H 0.2943 0.0506 0.2686 0.043 Uiso 1 1 calc R . .
H10B H 0.2145 0.0453 0.1972 0.043 Uiso 1 1 calc R . .
H10C H 0.2851 0.1777 0.2146 0.043 Uiso 1 1 calc R . .
C11 C 0.4812(4) -0.3085(6) 0.2795(3) 0.0283(12) Uani 1 1 d . . .
H11A H 0.4418 -0.3107 0.2322 0.042 Uiso 1 1 calc R . .
H11B H 0.4652 -0.3891 0.3040 0.042 Uiso 1 1 calc R . .
H11C H 0.5447 -0.3182 0.2818 0.042 Uiso 1 1 calc R . .
C12 C 0.5448(3) -0.1595(6) 0.4034(3) 0.0227(11) Uani 1 1 d . . .
H12A H 0.5529 -0.0636 0.4262 0.027 Uiso 1 1 calc R . .
H12B H 0.5167 -0.2255 0.4282 0.027 Uiso 1 1 calc R . .
C13 C 0.6366(3) -0.2184(6) 0.4090(2) 0.0195(10) Uani 1 1 d . . .
C14 C 0.6523(4) -0.3684(7) 0.4182(3) 0.0268(12) Uani 1 1 d . . .
H14 H 0.6050 -0.4305 0.4210 0.032 Uiso 1 1 calc R . .
C15 C 0.7359(4) -0.4270(6) 0.4235(3) 0.0294(12) Uani 1 1 d . . .
H15 H 0.7450 -0.5293 0.4278 0.035 Uiso 1 1 calc R . .
C16 C 0.8065(4) -0.3370(7) 0.4223(3) 0.0291(12) Uani 1 1 d . . .
H16 H 0.8644 -0.3769 0.4272 0.035 Uiso 1 1 calc R . .
C17 C 0.7922(4) -0.1890(7) 0.4141(3) 0.0281(12) Uani 1 1 d . . .
H17 H 0.8408 -0.1274 0.4135 0.034 Uiso 1 1 calc R . .
C18 C 0.7072(4) -0.1279(6) 0.4067(2) 0.0201(10) Uani 1 1 d . . .
C19 C 0.6952(4) 0.0342(6) 0.3981(3) 0.0234(11) Uani 1 1 d . . .
H19A H 0.7548 0.0811 0.4200 0.028 Uiso 1 1 calc R . .
H19B H 0.6541 0.0669 0.4225 0.028 Uiso 1 1 calc R . .
C20 C 0.7180(4) -0.0015(7) 0.2717(3) 0.0293(12) Uani 1 1 d . . .
H20A H 0.6999 0.0239 0.2237 0.044 Uiso 1 1 calc R . .
H20B H 0.7092 -0.1061 0.2763 0.044 Uiso 1 1 calc R . .
H20C H 0.7822 0.0230 0.2937 0.044 Uiso 1 1 calc R . .
P1 P 0.44528(10) 0.30579(16) 0.39525(8) 0.0260(3) Uani 1 1 d . . .
F1 F 0.4425(4) 0.1350(5) 0.3870(4) 0.097(2) Uani 1 1 d . . .
F2 F 0.5415(3) 0.3092(5) 0.3832(2) 0.0463(10) Uani 1 1 d . . .
F3 F 0.4945(4) 0.2999(9) 0.4721(2) 0.094(2) Uani 1 1 d . . .
F4 F 0.4424(3) 0.4768(4) 0.3959(3) 0.0527(12) Uani 1 1 d . . .
F5 F 0.3959(4) 0.3178(8) 0.3146(2) 0.0818(18) Uani 1 1 d . . .
F6 F 0.3494(3) 0.3009(5) 0.4056(3) 0.0578(13) Uani 1 1 d . . .
P2 P 0.55071(10) -0.23816(16) 0.10305(8) 0.0270(3) Uani 1 1 d . . .
F7 F 0.5497(4) -0.4054(6) 0.0871(4) 0.109(3) Uani 1 1 d . . .
F8 F 0.6413(3) -0.2211(5) 0.0861(3) 0.0685(16) Uani 1 1 d . . .
F9 F 0.6063(4) -0.2823(7) 0.1795(3) 0.092(2) Uani 1 1 d . . .
F10 F 0.5574(3) -0.0744(5) 0.1273(3) 0.0605(13) Uani 1 1 d . . .
F11 F 0.4585(3) -0.2554(5) 0.1201(2) 0.0461(10) Uani 1 1 d . . .
F12 F 0.4956(4) -0.1948(13) 0.0314(2) 0.141(4) Uani 1 1 d . . .

loop_
_atom_site_aniso_label
_atom_site_aniso_U_11
_atom_site_aniso_U_22
_atom_site_aniso_U_33
_atom_site_aniso_U_23
_atom_site_aniso_U_13
_atom_site_aniso_U_12
Pd1 0.01264(19) 0.01291(19) 0.01827(19) -0.00105(13) 0.00566(14) -0.00053(13)
S1 0.0170(6) 0.0176(6) 0.0227(6) -0.0001(5) 0.0082(5) -0.0018(5)
S2 0.0160(6) 0.0177(6) 0.0206(6) -0.0003(5) 0.0043(5) -0.0028(5)
S3 0.0170(6) 0.0179(6) 0.0212(6) 0.0018(5) 0.0073(5) -0.0004(5)
S4 0.0162(6) 0.0183(6) 0.0224(6) -0.0015(5) 0.0042(5) -0.0025(5)
C1 0.048(4) 0.016(3) 0.034(3) -0.005(2) 0.017(3) 0.000(3)
C2 0.021(2) 0.025(3) 0.019(2) 0.002(2) 0.008(2) 0.001(2)
C3 0.021(2) 0.018(2) 0.017(2) -0.0003(19) 0.0078(19) 0.005(2)
C4 0.029(3) 0.022(3) 0.026(3) 0.001(2) 0.009(2) 0.001(2)
C5 0.036(3) 0.027(3) 0.031(3) 0.006(2) 0.012(3) 0.012(3)
C6 0.027(3) 0.041(4) 0.035(3) 0.016(3) 0.014(2) 0.015(3)
C7 0.019(3) 0.037(3) 0.030(3) 0.013(2) 0.008(2) 0.004(2)
C8 0.020(2) 0.024(3) 0.017(2) 0.001(2) 0.0060(19) 0.000(2)
C9 0.024(3) 0.022(3) 0.018(2) 0.001(2) 0.003(2) -0.002(2)
C10 0.017(2) 0.041(3) 0.028(3) -0.001(2) 0.007(2) 0.002(2)
C11 0.040(3) 0.017(2) 0.025(3) 0.000(2) 0.006(2) -0.003(2)
C12 0.019(2) 0.030(3) 0.020(2) -0.001(2) 0.007(2) 0.003(2)
C13 0.019(2) 0.023(3) 0.017(2) 0.0012(19) 0.0058(19) 0.002(2)
C14 0.023(3) 0.032(3) 0.025(3) 0.004(2) 0.007(2) 0.000(2)
C15 0.037(3) 0.021(3) 0.030(3) 0.003(2) 0.010(2) 0.009(2)
C16 0.022(3) 0.036(3) 0.031(3) 0.005(2) 0.011(2) 0.011(2)
C17 0.019(2) 0.035(3) 0.030(3) 0.001(2) 0.008(2) -0.003(2)
C18 0.024(3) 0.019(2) 0.017(2) -0.0026(19) 0.0071(19) 0.000(2)
C19 0.024(3) 0.019(3) 0.022(3) -0.004(2) 0.001(2) -0.004(2)
C20 0.024(3) 0.038(3) 0.027(3) -0.002(2) 0.010(2) 0.001(2)
P1 0.0283(7) 0.0194(7) 0.0355(8) -0.0019(6) 0.0175(6) 0.0005(6)
F1 0.095(4) 0.022(2) 0.212(8) -0.011(3) 0.103(5) -0.003(3)
F2 0.038(2) 0.047(2) 0.065(3) -0.006(2) 0.032(2) 0.0035(18)
F3 0.076(4) 0.172(7) 0.032(2) 0.039(3) 0.016(2) 0.031(4)
F4 0.046(2) 0.025(2) 0.094(4) 0.006(2) 0.033(2) 0.0011(18)
F5 0.076(4) 0.118(5) 0.042(3) -0.025(3) 0.006(2) -0.022(4)
F6 0.045(2) 0.035(2) 0.114(4) 0.000(2) 0.054(3) -0.0019(19)
P2 0.0270(7) 0.0201(7) 0.0392(8) -0.0044(6) 0.0180(6) 0.0002(6)
F7 0.099(4) 0.043(3) 0.233(8) -0.067(4) 0.119(5) -0.038(3)
F8 0.053(3) 0.039(2) 0.142(5) -0.007(3) 0.070(3) -0.004(2)
F9 0.075(4) 0.094(5) 0.090(4) 0.052(4) 0.004(3) 0.017(3)
F10 0.067(3) 0.029(2) 0.102(4) -0.019(2) 0.051(3) -0.007(2)
F11 0.043(2) 0.044(2) 0.065(3) -0.013(2) 0.036(2) -0.0087(19)
F12 0.070(4) 0.328(13) 0.020(2) 0.030(4) 0.009(2) 0.016(6)

loop_
_atom_type_symbol
_atom_type_description
_atom_type_scat_dispersion_real
_atom_type_scat_dispersion_imag
_atom_type_scat_source
C C 0.0033 0.0016 'International Tables Vol C Tables 4.2.6.8 and 6.1.1.4'
H H 0.0000 0.0000 'International Tables Vol C Tables 4.2.6.8 and 6.1.1.4'
F F 0.0171 0.0103 'International Tables Vol C Tables 4.2.6.8 and 6.1.1.4'
P P 0.1023 0.0942 'International Tables Vol C Tables 4.2.6.8 and 6.1.1.4'
S S 0.1246 0.1234 'International Tables Vol C Tables 4.2.6.8 and 6.1.1.4'
Pd Pd -0.9988 1.0072 'International Tables Vol C Tables 4.2.6.8 and 6.1.1.4'

loop_
_geom_angle_atom_site_label_1
_geom_angle_atom_site_label_2
_geom_angle_atom_site_label_3
_geom_angle
_geom_angle_site_symmetry_1
_geom_angle_site_symmetry_3
_geom_angle_publ_flag
S3 Pd1 S1 178.80(5) . . ?
S3 Pd1 S2 78.11(4) . . ?
S1 Pd1 S2 101.87(5) . . ?
S3 Pd1 S4 102.12(5) . . ?
S1 Pd1 S4 77.93(5) . . ?
S2 Pd1 S4 178.39(5) . . ?
C1 S1 C2 101.7(3) . . ?
C1 S1 Pd1 104.0(2) . . ?
C2 S1 Pd1 118.58(18) . . ?
C10 S2 C9 102.6(3) . . ?
C10 S2 Pd1 105.97(19) . . ?
C9 S2 Pd1 117.25(18) . . ?
C11 S3 C12 101.4(3) . . ?
C11 S3 Pd1 104.14(19) . . ?
C12 S3 Pd1 118.05(19) . . ?
C20 S4 C19 101.4(3) . . ?
C20 S4 Pd1 105.0(2) . . ?
C19 S4 Pd1 117.62(18) . . ?
S1 C1 H1A 109.5 . . ?
S1 C1 H1B 109.5 . . ?
H1A C1 H1B 109.5 . . ?
S1 C1 H1C 109.5 . . ?
H1A C1 H1C 109.5 . . ?
H1B C1 H1C 109.5 . . ?
C3 C2 S1 116.6(4) . . ?
C3 C2 H2A 108.1 . . ?
S1 C2 H2A 108.1 . . ?
C3 C2 H2B 108.1 . . ?
S1 C2 H2B 108.1 . . ?
H2A C2 H2B 107.3 . . ?
C4 C3 C8 119.6(5) . . ?
C4 C3 C2 118.6(5) . . ?
C8 C3 C2 121.7(5) . . ?
C5 C4 C3 120.8(5) . . ?
C5 C4 H4 119.6 . . ?
C3 C4 H4 119.6 . . ?
C4 C5 C6 119.4(6) . . ?
C4 C5 H5 120.3 . . ?
C6 C5 H5 120.3 . . ?
C7 C6 C5 120.3(5) . . ?
C7 C6 H6 119.9 . . ?
C5 C6 H6 119.9 . . ?
C6 C7 C8 120.9(6) . . ?
C6 C7 H7 119.5 . . ?
C8 C7 H7 119.5 . . ?
C7 C8 C3 118.9(5) . . ?
C7 C8 C9 118.9(5) . . ?
C3 C8 C9 122.2(5) . . ?
C8 C9 S2 114.6(4) . . ?
C8 C9 H9A 108.6 . . ?
S2 C9 H9A 108.6 . . ?
C8 C9 H9B 108.6 . . ?
S2 C9 H9B 108.6 . . ?
H9A C9 H9B 107.6 . . ?
S2 C10 H10A 109.5 . . ?
S2 C10 H10B 109.5 . . ?
H10A C10 H10B 109.5 . . ?
S2 C10 H10C 109.5 . . ?
H10A C10 H10C 109.5 . . ?
H10B C10 H10C 109.5 . . ?
S3 C11 H11A 109.5 . . ?
S3 C11 H11B 109.5 . . ?
H11A C11 H11B 109.5 . . ?
S3 C11 H11C 109.5 . . ?
H11A C11 H11C 109.5 . . ?
H11B C11 H11C 109.5 . . ?
C13 C12 S3 115.2(4) . . ?
C13 C12 H12A 108.5 . . ?
S3 C12 H12A 108.5 . . ?
C13 C12 H12B 108.5 . . ?
S3 C12 H12B 108.5 . . ?
H12A C12 H12B 107.5 . . ?
C18 C13 C14 119.1(5) . . ?
C18 C13 C12 121.9(5) . . ?
C14 C13 C12 118.9(5) . . ?
C15 C14 C13 120.7(5) . . ?
C15 C14 H14 119.6 . . ?
C13 C14 H14 119.6 . . ?
C14 C15 C16 120.2(6) . . ?
C14 C15 H15 119.9 . . ?
C16 C15 H15 119.9 . . ?
C17 C16 C15 119.6(5) . . ?
C17 C16 H16 120.2 . . ?
C15 C16 H16 120.2 . . ?
C16 C17 C18 121.1(5) . . ?
C16 C17 H17 119.4 . . ?
C18 C17 H17 119.4 . . ?
C13 C18 C17 119.2(5) . . ?
C13 C18 C19 121.7(5) . . ?
C17 C18 C19 119.0(5) . . ?
C18 C19 S4 115.7(4) . . ?
C18 C19 H19A 108.4 . . ?
S4 C19 H19A 108.4 . . ?
C18 C19 H19B 108.4 . . ?
S4 C19 H19B 108.4 . . ?
H19A C19 H19B 107.4 . . ?
S4 C20 H20A 109.5 . . ?
S4 C20 H20B 109.5 . . ?
H20A C20 H20B 109.5 . . ?
S4 C20 H20C 109.5 . . ?
H20A C20 H20C 109.5 . . ?
H20B C20 H20C 109.5 . . ?
F3 P1 F4 91.8(4) . . ?
F3 P1 F1 93.7(4) . . ?
F4 P1 F1 174.4(4) . . ?
F3 P1 F6 91.2(3) . . ?
F4 P1 F6 89.8(2) . . ?
F1 P1 F6 89.6(3) . . ?
F3 P1 F2 89.9(3) . . ?
F4 P1 F2 90.7(2) . . ?
F1 P1 F2 89.8(3) . . ?
F6 P1 F2 178.7(3) . . ?
F3 P1 F5 177.7(4) . . ?
F4 P1 F5 86.3(3) . . ?
F1 P1 F5 88.1(4) . . ?
F6 P1 F5 90.0(3) . . ?
F2 P1 F5 88.8(3) . . ?
F12 P2 F7 94.8(5) . . ?
F12 P2 F8 90.4(3) . . ?
F7 P2 F8 89.8(3) . . ?
F12 P2 F10 91.4(5) . . ?
F7 P2 F10 173.8(4) . . ?
F8 P2 F10 90.5(2) . . ?
F12 P2 F11 89.4(3) . . ?
F7 P2 F11 90.2(2) . . ?
F8 P2 F11 179.8(3) . . ?
F10 P2 F11 89.5(2) . . ?
F12 P2 F9 178.2(4) . . ?
F7 P2 F9 85.9(4) . . ?
F8 P2 F9 91.3(3) . . ?
F10 P2 F9 87.9(3) . . ?
F11 P2 F9 88.9(3) . . ?

loop_
_geom_bond_atom_site_label_1
_geom_bond_atom_site_label_2
_geom_bond_distance
_geom_bond_site_symmetry_2
_geom_bond_publ_flag
Pd1 S3 2.3327(13) . ?
Pd1 S1 2.3353(13) . ?
Pd1 S2 2.3401(13) . ?
Pd1 S4 2.3424(13) . ?
S1 C1 1.792(6) . ?
S1 C2 1.827(5) . ?
S2 C10 1.806(6) . ?
S2 C9 1.824(5) . ?
S3 C11 1.804(6) . ?
S3 C12 1.830(5) . ?
S4 C20 1.803(6) . ?
S4 C19 1.830(6) . ?
C1 H1A 0.9800 . ?
C1 H1B 0.9800 . ?
C1 H1C 0.9800 . ?
C2 C3 1.492(7) . ?
C2 H2A 0.9900 . ?
C2 H2B 0.9900 . ?
C3 C4 1.392(7) . ?
C3 C8 1.403(7) . ?
C4 C5 1.389(8) . ?
C4 H4 0.9500 . ?
C5 C6 1.393(9) . ?
C5 H5 0.9500 . ?
C6 C7 1.376(9) . ?
C6 H6 0.9500 . ?
C7 C8 1.400(7) . ?
C7 H7 0.9500 . ?
C8 C9 1.501(7) . ?
C9 H9A 0.9900 . ?
C9 H9B 0.9900 . ?
C10 H10A 0.9800 . ?
C10 H10B 0.9800 . ?
C10 H10C 0.9800 . ?
C11 H11A 0.9800 . ?
C11 H11B 0.9800 . ?
C11 H11C 0.9800 . ?
C12 C13 1.500(7) . ?
C12 H12A 0.9900 . ?
C12 H12B 0.9900 . ?
C13 C18 1.394(7) . ?
C13 C14 1.402(8) . ?
C14 C15 1.382(8) . ?
C14 H14 0.9500 . ?
C15 C16 1.384(9) . ?
C15 H15 0.9500 . ?
C16 C17 1.379(9) . ?
C16 H16 0.9500 . ?
C17 C18 1.401(7) . ?
C17 H17 0.9500 . ?
C18 C19 1.504(7) . ?
C19 H19A 0.9900 . ?
C19 H19B 0.9900 . ?
C20 H20A 0.9800 . ?
C20 H20B 0.9800 . ?
C20 H20C 0.9800 . ?
P1 F3 1.541(5) . ?
P1 F4 1.571(4) . ?
P1 F1 1.578(5) . ?
P1 F6 1.583(4) . ?
P1 F2 1.604(4) . ?
P1 F5 1.613(5) . ?
P2 F12 1.517(5) . ?
P2 F7 1.571(5) . ?
P2 F8 1.576(4) . ?
P2 F10 1.580(4) . ?
P2 F11 1.602(4) . ?
P2 F9 1.602(6) . ?

loop_
_geom_torsion_atom_site_label_1
_geom_torsion_atom_site_label_2
_geom_torsion_atom_site_label_3
_geom_torsion_atom_site_label_4
_geom_torsion
_geom_torsion_site_symmetry_1
_geom_torsion_site_symmetry_2
_geom_torsion_site_symmetry_3
_geom_torsion_site_symmetry_4
_geom_torsion_publ_flag
S2 Pd1 S1 C1 99.9(2) . . . . ?
S4 Pd1 S1 C1 -81.8(2) . . . . ?
S2 Pd1 S1 C2 -12.1(2) . . . . ?
S4 Pd1 S1 C2 166.2(2) . . . . ?
S3 Pd1 S2 C10 81.2(2) . . . . ?
S1 Pd1 S2 C10 -97.5(2) . . . . ?
S3 Pd1 S2 C9 -165.1(2) . . . . ?
S1 Pd1 S2 C9 16.2(2) . . . . ?
S2 Pd1 S3 C11 79.4(2) . . . . ?
S4 Pd1 S3 C11 -99.0(2) . . . . ?
S2 Pd1 S3 C12 -169.2(2) . . . . ?
S4 Pd1 S3 C12 12.4(2) . . . . ?
S3 Pd1 S4 C20 99.6(2) . . . . ?
S1 Pd1 S4 C20 -81.6(2) . . . . ?
S3 Pd1 S4 C19 -12.2(2) . . . . ?
S1 Pd1 S4 C19 166.6(2) . . . . ?
C1 S1 C2 C3 -48.7(5) . . . . ?
Pd1 S1 C2 C3 64.6(4) . . . . ?
S1 C2 C3 C4 95.3(5) . . . . ?
S1 C2 C3 C8 -86.7(6) . . . . ?
C8 C3 C4 C5 1.0(8) . . . . ?
C2 C3 C4 C5 179.1(5) . . . . ?
C3 C4 C5 C6 -2.6(9) . . . . ?
C4 C5 C6 C7 1.5(9) . . . . ?
C5 C6 C7 C8 1.2(9) . . . . ?
C6 C7 C8 C3 -2.8(8) . . . . ?
C6 C7 C8 C9 177.1(5) . . . . ?
C4 C3 C8 C7 1.6(8) . . . . ?
C2 C3 C8 C7 -176.3(5) . . . . ?
C4 C3 C8 C9 -178.2(5) . . . . ?
C2 C3 C8 C9 3.8(7) . . . . ?
C7 C8 C9 S2 -94.7(5) . . . . ?
C3 C8 C9 S2 85.1(6) . . . . ?
C10 S2 C9 C8 43.8(5) . . . . ?
Pd1 S2 C9 C8 -71.8(4) . . . . ?
C11 S3 C12 C13 45.4(5) . . . . ?
Pd1 S3 C12 C13 -67.5(5) . . . . ?
S3 C12 C13 C18 86.6(6) . . . . ?
S3 C12 C13 C14 -94.8(5) . . . . ?
C18 C13 C14 C15 -1.5(8) . . . . ?
C12 C13 C14 C15 179.9(5) . . . . ?
C13 C14 C15 C16 2.6(9) . . . . ?
C14 C15 C16 C17 -1.8(9) . . . . ?
C15 C16 C17 C18 -0.1(9) . . . . ?
C14 C13 C18 C17 -0.4(7) . . . . ?
C12 C13 C18 C17 178.2(5) . . . . ?
C14 C13 C18 C19 -178.9(5) . . . . ?
C12 C13 C18 C19 -0.3(7) . . . . ?
C16 C17 C18 C13 1.3(8) . . . . ?
C16 C17 C18 C19 179.8(5) . . . . ?
C13 C18 C19 S4 -86.4(6) . . . . ?
C17 C18 C19 S4 95.1(5) . . . . ?
C20 S4 C19 C18 -46.6(5) . . . . ?
Pd1 S4 C19 C18 67.3(4) . . . . ?
